data_4066715
loop_
_publ_author_name
'Objartel, Ina'
'Pott, Nils A.'
'John, Michael'
'Stalke, Dietmar'

_publ_contact_author 'Prof. Dr. D. Stalke'
_publ_section_title
;
 Coordination Site SelectiveJanus HeadLigands&#x2020;
;
_journal_issue 21
_journal_name_full Organometallics
_journal_page_first 5670
_journal_paper_doi 10.1021/om1005885
_journal_volume 29
_journal_year 2010
_chemical_formula_sum 'C33.81 H58.81 N4 O0.81 P Si4 Sn2'
_chemical_formula_weight 914.90
_chemical_name_systematic
; 
 ? 
;
_space_group_IT_number 2
_symmetry_cell_setting triclinic
_symmetry_space_group_name_Hall '-P 1'
_symmetry_space_group_name_H-M 'P -1'
_atom_sites_solution_hydrogens geom
_atom_sites_solution_primary direct
_atom_sites_solution_secondary difmap
_audit_creation_method SHELXL-97
_cell_angle_alpha 111.731(3)
_cell_angle_beta 97.660(3)
_cell_angle_gamma 106.814(2)
_cell_formula_units_Z 2
_cell_length_a 10.2530(13)
_cell_length_b 14.5630(19)
_cell_length_c 16.547(3)
_cell_measurement_reflns_used 9332
_cell_measurement_temperature 100(2)
_cell_measurement_theta_max 27.4515
_cell_measurement_theta_min 2.2215
_cell_volume 2115.2(5)
_computing_cell_refinement 'SAINT V7.60A'
_computing_data_collection 'Apex2 v2009.3-0'
_computing_data_reduction 'SAINT V7.60A'
_computing_molecular_graphics 'XSHEll vers. 4.01'
_computing_publication_material 'XSHEll vers. 4.01'
_computing_structure_refinement 'SHELXL in SHELXTL Version 2008/4'
_computing_structure_solution 'SHELXS in SHELXTL Version 2008/4'
_diffrn_ambient_temperature 100(2)
_diffrn_measured_fraction_theta_full 0.999
_diffrn_measured_fraction_theta_max 0.999
_diffrn_measurement_device_type 'Bruker Smart APEX II with D8-Goniometer'
_diffrn_measurement_method 'omega scans'
_diffrn_radiation_monochromator 'INCOATEC quazar mirror optics'
_diffrn_radiation_source 'INCOATEC Mo micro source'
_diffrn_radiation_type MoK\a
_diffrn_radiation_wavelength 0.71073
_diffrn_reflns_av_R_equivalents 0.0289
_diffrn_reflns_av_sigmaI/netI 0.0212
_diffrn_reflns_limit_h_max 12
_diffrn_reflns_limit_h_min -13
_diffrn_reflns_limit_k_max 17
_diffrn_reflns_limit_k_min -18
_diffrn_reflns_limit_l_max 21
_diffrn_reflns_limit_l_min 0
_diffrn_reflns_number 46392
_diffrn_reflns_theta_full 27.10
_diffrn_reflns_theta_max 27.10
_diffrn_reflns_theta_min 1.61
_exptl_absorpt_coefficient_mu 1.362
_exptl_absorpt_correction_T_max 0.4305
_exptl_absorpt_correction_T_min 0.3881
_exptl_absorpt_correction_type empirical
_exptl_absorpt_process_details SADABS-2008/2
_exptl_crystal_colour 'pale yellow'
_exptl_crystal_density_diffrn 1.436
_exptl_crystal_density_method 'not measured'
_exptl_crystal_description plate
_exptl_crystal_F_000 934
_exptl_crystal_size_max 0.1
_exptl_crystal_size_mid 0.1
_exptl_crystal_size_min 0.05
_refine_diff_density_max 0.395
_refine_diff_density_min -0.293
_refine_diff_density_rms 0.059
_refine_ls_extinction_method none
_refine_ls_goodness_of_fit_ref 1.028
_refine_ls_hydrogen_treatment mixed
_refine_ls_matrix_type full
_refine_ls_number_parameters 471
_refine_ls_number_reflns 9329
_refine_ls_number_restraints 46
_refine_ls_restrained_S_all 1.030
_refine_ls_R_factor_all 0.0251
_refine_ls_R_factor_gt 0.0192
_refine_ls_shift/su_max 0.091
_refine_ls_shift/su_mean 0.001
_refine_ls_structure_factor_coef Fsqd
_refine_ls_weighting_details 'calc w=1/[\s^2^(Fo^2^)+(0.0161P)^2^+1.2210P] where P=(Fo^2^+2Fc^2^)/3'
_refine_ls_weighting_scheme calc
_refine_ls_wR_factor_gt 0.0409
_refine_ls_wR_factor_ref 0.0430
_reflns_number_gt 8223
_reflns_number_total 9329
_reflns_threshold_expression >2sigma(I)
_cod_data_source_file om1005885_si_002.cif
_cod_data_source_block p-1
_cod_depositor_comments
;
The following automatic conversions were performed:

'_symmetry_cell_setting' value 'Triclinic' changed to 'triclinic'
according to /home/saulius/struct/CIF-dictionaries/cif_core.dic
dictionary named 'cif_core.dic' version 2.4.1 from 2010-06-29.

Automatic conversion script
Id: cif_fix_values 1715 2011-07-08 13:25:40Z adriana 
;
_cod_original_cell_volume 2115.2(6)
_cod_original_sg_symbol_H-M P-1
_cod_database_code 4066715

loop_
_symmetry_equiv_pos_as_xyz
'x, y, z'
'-x, -y, -z'

loop_
_atom_site_label
_atom_site_type_symbol
_atom_site_fract_x
_atom_site_fract_y
_atom_site_fract_z
_atom_site_U_iso_or_equiv
_atom_site_adp_type
_atom_site_occupancy
_atom_site_symmetry_multiplicity
_atom_site_calc_flag
_atom_site_refinement_flags
_atom_site_disorder_assembly
_atom_site_disorder_group
Sn1 Sn 0.147171(12) 0.409584(9) 0.223948(8) 0.01475(3) Uani 1 1 d . . .
Sn2 Sn 0.219407(12) 0.655504(9) 0.208439(8) 0.01548(3) Uani 1 1 d . . .
P1 P 0.40352(5) 0.54540(3) 0.25317(3) 0.01378(9) Uani 1 1 d . . .
N1 N 0.23346(16) 0.54729(12) 0.38709(10) 0.0175(3) Uani 1 1 d . . .
N2 N 0.21888(16) 0.35891(12) 0.08128(10) 0.0172(3) Uani 1 1 d . . .
N3 N 0.15508(15) 0.28077(12) 0.25029(10) 0.0176(3) Uani 1 1 d . . .
N4 N 0.34832(15) 0.78223(11) 0.18410(10) 0.0164(3) Uani 1 1 d . . .
Si1 Si -0.00761(5) 0.19186(4) 0.23916(4) 0.01783(10) Uani 1 1 d . . .
Si2 Si 0.31593(5) 0.27064(4) 0.28494(4) 0.01919(11) Uani 1 1 d . . .
Si3 Si 0.29278(5) 0.76621(4) 0.07497(3) 0.01803(10) Uani 1 1 d . . .
Si4 Si 0.49807(5) 0.88324(4) 0.26197(3) 0.01623(10) Uani 1 1 d . . .
C1 C 0.38230(19) 0.65972(14) 0.33189(12) 0.0162(4) Uani 1 1 d D . .
H100 H 0.4639(15) 0.7277(10) 0.3557(12) 0.019 Uiso 1 1 d D . .
C2 C 0.32186(18) 0.64531(14) 0.40425(12) 0.0162(3) Uani 1 1 d . . .
C3 C 0.3522(2) 0.73030(15) 0.48905(13) 0.0209(4) Uani 1 1 d . . .
H3 H 0.4141 0.7995 0.5014 0.025 Uiso 1 1 calc R . .
C4 C 0.2919(2) 0.71296(16) 0.55415(13) 0.0240(4) Uani 1 1 d . . .
H4 H 0.3112 0.7703 0.6114 0.029 Uiso 1 1 calc R . .
C5 C 0.2026(2) 0.61136(16) 0.53596(13) 0.0245(4) Uani 1 1 d . . .
H5 H 0.1607 0.5976 0.5802 0.029 Uiso 1 1 calc R . .
C6 C 0.17700(19) 0.53162(16) 0.45183(13) 0.0211(4) Uani 1 1 d . . .
H6 H 0.1163 0.4618 0.4387 0.025 Uiso 1 1 calc R . .
C7 C 0.35690(18) 0.54775(14) 0.14628(12) 0.0154(3) Uani 1 1 d D . .
H101 H 0.4290(16) 0.6008(12) 0.1353(13) 0.018 Uiso 1 1 d D . .
C8 C 0.29021(18) 0.44413(14) 0.06805(12) 0.0157(3) Uani 1 1 d . . .
C9 C 0.29624(19) 0.43178(14) -0.01954(12) 0.0192(4) Uani 1 1 d . . .
H9 H 0.3463 0.4914 -0.0288 0.023 Uiso 1 1 calc R . .
C10 C 0.2299(2) 0.33360(15) -0.09201(13) 0.0225(4) Uani 1 1 d . . .
H10 H 0.2325 0.3253 -0.1514 0.027 Uiso 1 1 calc R . .
C11 C 0.1591(2) 0.24661(15) -0.07720(13) 0.0240(4) Uani 1 1 d . . .
H11 H 0.1135 0.1778 -0.1259 0.029 Uiso 1 1 calc R . .
C12 C 0.1567(2) 0.26289(14) 0.00976(13) 0.0210(4) Uani 1 1 d . . .
H12 H 0.1089 0.2035 0.0201 0.025 Uiso 1 1 calc R . .
C13 C 0.58664(18) 0.55599(14) 0.28151(12) 0.0165(4) Uani 1 1 d . . .
C14 C 0.6687(2) 0.60915(16) 0.37089(13) 0.0240(4) Uani 1 1 d . . .
H14 H 0.6309 0.6435 0.4175 0.029 Uiso 1 1 calc R . .
C15 C 0.8058(2) 0.61194(18) 0.39187(15) 0.0322(5) Uani 1 1 d . . .
H15 H 0.8610 0.6471 0.4530 0.039 Uiso 1 1 calc R . .
C16 C 0.8626(2) 0.56350(18) 0.32387(16) 0.0326(5) Uani 1 1 d . . .
H16 H 0.9571 0.5668 0.3385 0.039 Uiso 1 1 calc R . .
C17 C 0.7822(2) 0.51073(17) 0.23525(15) 0.0284(4) Uani 1 1 d . . .
H17 H 0.8210 0.4773 0.1888 0.034 Uiso 1 1 calc R . .
C18 C 0.6443(2) 0.50643(15) 0.21400(13) 0.0210(4) Uani 1 1 d . . .
H18 H 0.5887 0.4694 0.1529 0.025 Uiso 1 1 calc R . .
C19 C -0.15544(19) 0.23496(15) 0.20878(14) 0.0237(4) Uani 1 1 d . . .
H19A H -0.1402 0.3052 0.2557 0.035 Uiso 1 1 calc R . .
H19B H -0.2457 0.1836 0.2042 0.035 Uiso 1 1 calc R . .
H19C H -0.1575 0.2386 0.1507 0.035 Uiso 1 1 calc R . .
C20 C -0.0482(2) 0.05633(16) 0.14841(16) 0.0350(5) Uani 1 1 d . . .
H20A H -0.0487 0.0602 0.0905 0.052 Uiso 1 1 calc R . .
H20B H -0.1412 0.0087 0.1442 0.052 Uiso 1 1 calc R . .
H20C H 0.0241 0.0289 0.1629 0.052 Uiso 1 1 calc R . .
C21 C -0.0200(2) 0.18269(18) 0.34833(15) 0.0299(5) Uani 1 1 d . . .
H21A H 0.0653 0.1747 0.3745 0.045 Uiso 1 1 calc R . .
H21B H -0.1034 0.1210 0.3369 0.045 Uiso 1 1 calc R . .
H21C H -0.0282 0.2475 0.3906 0.045 Uiso 1 1 calc R . .
C22 C 0.2984(2) 0.15278(17) 0.30991(17) 0.0351(5) Uani 1 1 d . . .
H22A H 0.2529 0.1579 0.3590 0.053 Uiso 1 1 calc R . .
H22B H 0.3925 0.1513 0.3280 0.053 Uiso 1 1 calc R . .
H22C H 0.2407 0.0874 0.2557 0.053 Uiso 1 1 calc R . .
C23 C 0.4249(2) 0.38871(16) 0.39242(14) 0.0275(4) Uani 1 1 d . . .
H23A H 0.4365 0.4536 0.3842 0.041 Uiso 1 1 calc R . .
H23B H 0.5181 0.3852 0.4094 0.041 Uiso 1 1 calc R . .
H23C H 0.3776 0.3895 0.4402 0.041 Uiso 1 1 calc R . .
C24 C 0.4115(2) 0.25548(17) 0.19546(15) 0.0293(5) Uani 1 1 d . . .
H24A H 0.3600 0.1862 0.1438 0.044 Uiso 1 1 calc R . .
H24B H 0.5070 0.2601 0.2196 0.044 Uiso 1 1 calc R . .
H24C H 0.4178 0.3121 0.1760 0.044 Uiso 1 1 calc R . .
C25 C 0.4311(2) 0.75399(17) 0.01260(14) 0.0297(5) Uani 1 1 d . . .
H25A H 0.5128 0.8212 0.0405 0.044 Uiso 1 1 calc R . .
H25B H 0.3919 0.7376 -0.0506 0.044 Uiso 1 1 calc R . .
H25C H 0.4610 0.6968 0.0153 0.044 Uiso 1 1 calc R . .
C26 C 0.1323(2) 0.64116(15) 0.00863(13) 0.0229(4) Uani 1 1 d . . .
H26A H 0.1550 0.5799 0.0077 0.034 Uiso 1 1 calc R . .
H26B H 0.1033 0.6327 -0.0534 0.034 Uiso 1 1 calc R . .
H26C H 0.0549 0.6456 0.0370 0.034 Uiso 1 1 calc R . .
C27 C 0.2394(2) 0.87726(16) 0.07041(14) 0.0283(5) Uani 1 1 d . . .
H27A H 0.1781 0.8917 0.1104 0.042 Uiso 1 1 calc R . .
H27B H 0.1881 0.8569 0.0083 0.042 Uiso 1 1 calc R . .
H27C H 0.3241 0.9413 0.0901 0.042 Uiso 1 1 calc R . .
C28 C 0.6525(2) 0.84018(16) 0.27296(14) 0.0255(4) Uani 1 1 d . . .
H28A H 0.6254 0.7774 0.2853 0.038 Uiso 1 1 calc R . .
H28B H 0.7318 0.8980 0.3228 0.038 Uiso 1 1 calc R . .
H28C H 0.6810 0.8227 0.2166 0.038 Uiso 1 1 calc R . .
C29 C 0.4676(2) 0.94182(15) 0.37593(13) 0.0248(4) Uani 1 1 d . . .
H29A H 0.4123 0.9865 0.3756 0.037 Uiso 1 1 calc R . .
H29B H 0.5588 0.9851 0.4215 0.037 Uiso 1 1 calc R . .
H29C H 0.4156 0.8845 0.3903 0.037 Uiso 1 1 calc R . .
C30 C 0.5621(2) 0.99776(15) 0.23195(14) 0.0262(4) Uani 1 1 d . . .
H30A H 0.5805 0.9724 0.1725 0.039 Uiso 1 1 calc R . .
H30B H 0.6496 1.0515 0.2774 0.039 Uiso 1 1 calc R . .
H30C H 0.4897 1.0292 0.2303 0.039 Uiso 1 1 calc R . .
O1 O 0.1638(2) 0.94846(18) 0.49304(15) 0.0500(7) Uani 0.803(3) 1 d P A 1
C31 C 0.1051(3) 0.8403(2) 0.4337(2) 0.0346(7) Uani 0.803(3) 1 d P A 1
H31A H 0.0556 0.7985 0.4634 0.042 Uiso 0.803(3) 1 calc PR A 1
H31B H 0.1800 0.8143 0.4143 0.042 Uiso 0.803(3) 1 calc PR A 1
C32 C 0.0018(3) 0.8295(2) 0.3532(2) 0.0309(6) Uani 0.803(3) 1 d P A 1
H32A H -0.0112 0.7657 0.2981 0.037 Uiso 0.803(3) 1 calc PR A 1
H32B H -0.0914 0.8260 0.3648 0.037 Uiso 0.803(3) 1 calc PR A 1
C33 C 0.0753(3) 0.9302(3) 0.3454(2) 0.0333(7) Uani 0.803(3) 1 d P A 1
H33A H 0.0064 0.9536 0.3185 0.040 Uiso 0.803(3) 1 calc PR A 1
H33B H 0.1431 0.9210 0.3085 0.040 Uiso 0.803(3) 1 calc PR A 1
C34 C 0.1524(3) 1.0095(2) 0.4442(2) 0.0383(7) Uani 0.803(3) 1 d P A 1
H34A H 0.2476 1.0561 0.4485 0.046 Uiso 0.803(3) 1 calc PR A 1
H34B H 0.0982 1.0545 0.4689 0.046 Uiso 0.803(3) 1 calc PR A 1
C31' C 0.0555(19) 0.8586(17) 0.3293(12) 0.055(5) Uani 0.156(5) 1 d PDU B 2
H31C H 0.0831 0.8122 0.3527 0.083 Uiso 0.156(5) 1 calc PR B 2
H31D H 0.1157 0.8742 0.2911 0.083 Uiso 0.156(5) 1 calc PR B 2
H31E H -0.0436 0.8229 0.2935 0.083 Uiso 0.156(5) 1 calc PR B 2
C32' C 0.072(2) 0.9568(17) 0.4039(14) 0.067(5) Uani 0.156(5) 1 d PDU B 2
H32C H 0.0312 0.9977 0.3793 0.081 Uiso 0.156(5) 1 calc PR B 2
H32D H 0.1750 0.9988 0.4307 0.081 Uiso 0.156(5) 1 calc PR B 2
C33' C 0.0073(14) 0.9484(8) 0.4799(10) 0.053(3) Uani 0.156(5) 1 d PDU . 2
H33C H -0.0857 0.8892 0.4560 0.063 Uiso 0.156(5) 1 calc PR B 2
H33D H 0.0707 0.9386 0.5241 0.063 Uiso 0.156(5) 1 calc PR B 2
C31" C 0.107(8) 0.809(4) 0.386(5) 0.053(3) Uani 0.041(4) 1 d PD C 3
H31F H 0.0220 0.7653 0.3357 0.079 Uiso 0.041(4) 1 calc PR C 3
H31G H 0.1084 0.7766 0.4290 0.079 Uiso 0.041(4) 1 calc PR C 3
H31H H 0.1913 0.8119 0.3637 0.079 Uiso 0.041(4) 1 calc PR C 3
C32" C 0.108(6) 0.916(4) 0.432(6) 0.053(3) Uani 0.041(4) 1 d PD C 3
H32E H 0.2018 0.9578 0.4765 0.063 Uiso 0.041(4) 1 calc PR C 3
H32F H 0.1076 0.9437 0.3857 0.063 Uiso 0.041(4) 1 calc PR C 3
C33" C 0.0073(14) 0.9484(8) 0.4799(10) 0.053(3) Uani 0.041(4) 1 d PD . 3
H33E H 0.0161 0.9269 0.5300 0.063 Uiso 0.041(4) 1 calc PR C 3
H33F H -0.0867 0.8998 0.4376 0.063 Uiso 0.041(4) 1 calc PR C 3

loop_
_atom_site_aniso_label
_atom_site_aniso_U_11
_atom_site_aniso_U_22
_atom_site_aniso_U_33
_atom_site_aniso_U_23
_atom_site_aniso_U_13
_atom_site_aniso_U_12
Sn1 0.01381(6) 0.01389(6) 0.01771(6) 0.00806(5) 0.00438(5) 0.00498(5)
Sn2 0.01447(6) 0.01483(6) 0.01850(7) 0.00849(5) 0.00454(5) 0.00552(5)
P1 0.0139(2) 0.0135(2) 0.0139(2) 0.00572(18) 0.00400(17) 0.00501(17)
N1 0.0173(7) 0.0193(8) 0.0190(8) 0.0090(7) 0.0072(6) 0.0089(6)
N2 0.0181(7) 0.0150(7) 0.0180(8) 0.0072(6) 0.0038(6) 0.0059(6)
N3 0.0164(7) 0.0154(7) 0.0235(8) 0.0108(7) 0.0066(6) 0.0059(6)
N4 0.0178(7) 0.0140(7) 0.0170(8) 0.0076(6) 0.0036(6) 0.0045(6)
Si1 0.0169(2) 0.0154(2) 0.0217(3) 0.0098(2) 0.0050(2) 0.00441(19)
Si2 0.0177(2) 0.0185(2) 0.0261(3) 0.0125(2) 0.0077(2) 0.0086(2)
Si3 0.0213(2) 0.0168(2) 0.0161(2) 0.0075(2) 0.0038(2) 0.0072(2)
Si4 0.0160(2) 0.0135(2) 0.0168(2) 0.0045(2) 0.00427(19) 0.00476(19)
C1 0.0174(9) 0.0142(8) 0.0159(9) 0.0057(7) 0.0049(7) 0.0053(7)
C2 0.0160(8) 0.0187(9) 0.0174(9) 0.0085(7) 0.0042(7) 0.0105(7)
C3 0.0233(9) 0.0189(9) 0.0213(10) 0.0075(8) 0.0058(8) 0.0102(8)
C4 0.0288(10) 0.0289(11) 0.0164(9) 0.0061(8) 0.0082(8) 0.0173(9)
C5 0.0250(10) 0.0353(11) 0.0205(10) 0.0141(9) 0.0122(8) 0.0158(9)
C6 0.0187(9) 0.0264(10) 0.0249(10) 0.0149(8) 0.0095(8) 0.0109(8)
C7 0.0174(8) 0.0142(8) 0.0154(9) 0.0073(7) 0.0050(7) 0.0054(7)
C8 0.0151(8) 0.0161(8) 0.0184(9) 0.0080(7) 0.0042(7) 0.0084(7)
C9 0.0222(9) 0.0179(9) 0.0191(9) 0.0083(8) 0.0076(7) 0.0083(7)
C10 0.0279(10) 0.0222(10) 0.0158(9) 0.0050(8) 0.0057(8) 0.0112(8)
C11 0.0274(10) 0.0160(9) 0.0206(10) 0.0017(8) 0.0033(8) 0.0067(8)
C12 0.0217(9) 0.0144(9) 0.0235(10) 0.0067(8) 0.0041(8) 0.0046(7)
C13 0.0158(8) 0.0159(9) 0.0202(9) 0.0103(7) 0.0050(7) 0.0059(7)
C14 0.0235(10) 0.0273(10) 0.0200(10) 0.0098(8) 0.0040(8) 0.0091(8)
C15 0.0247(11) 0.0409(13) 0.0284(11) 0.0153(10) -0.0011(9) 0.0117(9)
C16 0.0191(10) 0.0418(13) 0.0449(14) 0.0249(11) 0.0072(9) 0.0151(9)
C17 0.0267(11) 0.0317(11) 0.0373(12) 0.0180(10) 0.0168(9) 0.0175(9)
C18 0.0220(9) 0.0207(9) 0.0215(10) 0.0093(8) 0.0074(8) 0.0083(8)
C19 0.0177(9) 0.0233(10) 0.0295(11) 0.0141(9) 0.0042(8) 0.0042(8)
C20 0.0326(12) 0.0195(10) 0.0407(13) 0.0059(10) 0.0013(10) 0.0060(9)
C21 0.0256(10) 0.0432(13) 0.0372(12) 0.0291(11) 0.0150(9) 0.0168(10)
C22 0.0268(11) 0.0317(12) 0.0603(16) 0.0304(12) 0.0124(11) 0.0153(9)
C23 0.0261(10) 0.0301(11) 0.0281(11) 0.0137(9) 0.0020(8) 0.0138(9)
C24 0.0279(11) 0.0338(12) 0.0343(12) 0.0150(10) 0.0155(9) 0.0187(9)
C25 0.0329(12) 0.0309(12) 0.0230(11) 0.0096(9) 0.0107(9) 0.0100(9)
C26 0.0258(10) 0.0202(9) 0.0183(9) 0.0057(8) -0.0001(8) 0.0088(8)
C27 0.0341(11) 0.0233(10) 0.0283(11) 0.0136(9) 0.0020(9) 0.0111(9)
C28 0.0196(9) 0.0244(10) 0.0316(11) 0.0104(9) 0.0067(8) 0.0093(8)
C29 0.0294(10) 0.0202(10) 0.0205(10) 0.0039(8) 0.0079(8) 0.0092(8)
C30 0.0253(10) 0.0171(9) 0.0313(11) 0.0090(9) 0.0075(9) 0.0031(8)
O1 0.0509(14) 0.0461(13) 0.0389(13) 0.0213(11) -0.0016(11) 0.0007(11)
C31 0.0293(14) 0.0414(18) 0.0400(17) 0.0255(15) 0.0074(13) 0.0129(13)
C32 0.0253(14) 0.0322(15) 0.0393(17) 0.0199(14) 0.0068(13) 0.0112(12)
C33 0.0293(15) 0.0362(18) 0.0420(19) 0.0247(16) 0.0079(14) 0.0128(14)
C34 0.0371(17) 0.0343(16) 0.0438(18) 0.0183(15) 0.0171(15) 0.0087(14)
C31' 0.031(9) 0.063(11) 0.044(9) 0.020(7) 0.005(7) -0.016(8)
C32' 0.037(8) 0.063(9) 0.078(9) 0.018(8) 0.023(7) -0.002(7)
C33' 0.037(6) 0.042(7) 0.074(8) 0.019(6) 0.021(6) 0.014(5)
C31" 0.037(6) 0.042(7) 0.074(8) 0.019(6) 0.021(6) 0.014(5)
C32" 0.037(6) 0.042(7) 0.074(8) 0.019(6) 0.021(6) 0.014(5)
C33" 0.037(6) 0.042(7) 0.074(8) 0.019(6) 0.021(6) 0.014(5)

loop_
_atom_type_symbol
_atom_type_description
_atom_type_scat_dispersion_real
_atom_type_scat_dispersion_imag
_atom_type_scat_source
C C 0.0033 0.0016 'International Tables Vol C Tables 4.2.6.8 and 6.1.1.4'
H H 0.0000 0.0000 'International Tables Vol C Tables 4.2.6.8 and 6.1.1.4'
N N 0.0061 0.0033 'International Tables Vol C Tables 4.2.6.8 and 6.1.1.4'
O O 0.0106 0.0060 'International Tables Vol C Tables 4.2.6.8 and 6.1.1.4'
Si Si 0.0817 0.0704 'International Tables Vol C Tables 4.2.6.8 and 6.1.1.4'
P P 0.1023 0.0942 'International Tables Vol C Tables 4.2.6.8 and 6.1.1.4'
Sn Sn -0.6537 1.4246 'International Tables Vol C Tables 4.2.6.8 and 6.1.1.4'

loop_
_geom_angle_atom_site_label_1
_geom_angle_atom_site_label_2
_geom_angle_atom_site_label_3
_geom_angle
_geom_angle_site_symmetry_1
N3 Sn1 N2 97.81(5) .
N3 Sn1 N1 96.59(6) .
N2 Sn1 N1 141.80(5) .
N3 Sn1 P1 111.65(4) .
N2 Sn1 P1 71.21(4) .
N1 Sn1 P1 70.59(4) .
N4 Sn2 C1 101.90(6) .
N4 Sn2 C7 90.50(6) .
C1 Sn2 C7 70.89(6) .
N4 Sn2 P1 107.53(4) .
C1 Sn2 P1 36.71(4) .
C7 Sn2 P1 36.65(4) .
C7 P1 C1 104.61(8) .
C7 P1 C13 110.75(8) .
C1 P1 C13 109.97(8) .
C7 P1 Sn1 91.74(6) .
C1 P1 Sn1 96.26(6) .
C13 P1 Sn1 138.72(6) .
C7 P1 Sn2 54.83(6) .
C1 P1 Sn2 54.35(6) .
C13 P1 Sn2 143.30(6) .
Sn1 P1 Sn2 77.953(16) .
C6 N1 C2 119.65(16) .
C6 N1 Sn1 122.54(12) .
C2 N1 Sn1 116.81(11) .
C12 N2 C8 119.11(16) .
C12 N2 Sn1 124.38(12) .
C8 N2 Sn1 112.87(11) .
Si1 N3 Si2 124.16(9) .
Si1 N3 Sn1 114.77(8) .
Si2 N3 Sn1 121.02(8) .
Si4 N4 Si3 123.55(9) .
Si4 N4 Sn2 123.63(8) .
Si3 N4 Sn2 112.64(7) .
N3 Si1 C20 112.20(9) .
N3 Si1 C19 111.64(8) .
C20 Si1 C19 106.45(10) .
N3 Si1 C21 111.61(9) .
C20 Si1 C21 109.38(11) .
C19 Si1 C21 105.19(9) .
N3 Si2 C23 109.73(8) .
N3 Si2 C24 111.05(9) .
C23 Si2 C24 111.26(10) .
N3 Si2 C22 113.80(8) .
C23 Si2 C22 105.37(10) .
C24 Si2 C22 105.44(10) .
N4 Si3 C25 112.16(9) .
N4 Si3 C27 112.50(9) .
C25 Si3 C27 108.70(10) .
N4 Si3 C26 110.61(8) .
C25 Si3 C26 106.53(9) .
C27 Si3 C26 105.99(9) .
N4 Si4 C29 111.80(8) .
N4 Si4 C28 112.64(8) .
C29 Si4 C28 109.04(9) .
N4 Si4 C30 113.12(8) .
C29 Si4 C30 105.24(9) .
C28 Si4 C30 104.47(9) .
C2 C1 P1 115.55(13) .
C2 C1 Sn2 115.55(12) .
P1 C1 Sn2 88.95(7) .
C2 C1 H100 111.5(11) .
P1 C1 H100 116.4(12) .
Sn2 C1 H100 106.8(11) .
N1 C2 C3 119.75(16) .
N1 C2 C1 118.28(16) .
C3 C2 C1 121.96(16) .
C4 C3 C2 119.75(18) .
C4 C3 H3 120.1 .
C2 C3 H3 120.1 .
C3 C4 C5 119.87(18) .
C3 C4 H4 120.1 .
C5 C4 H4 120.1 .
C6 C5 C4 117.64(18) .
C6 C5 H5 121.2 .
C4 C5 H5 121.2 .
N1 C6 C5 123.33(18) .
N1 C6 H6 118.3 .
C5 C6 H6 118.3 .
C8 C7 P1 116.06(12) .
C8 C7 Sn2 121.39(12) .
P1 C7 Sn2 88.52(7) .
C8 C7 H101 113.5(11) .
P1 C7 H101 115.6(11) .
Sn2 C7 H101 98.6(11) .
N2 C8 C9 119.87(16) .
N2 C8 C7 118.45(15) .
C9 C8 C7 121.67(16) .
C10 C9 C8 120.27(17) .
C10 C9 H9 119.9 .
C8 C9 H9 119.9 .
C9 C10 C11 119.21(18) .
C9 C10 H10 120.4 .
C11 C10 H10 120.4 .
C12 C11 C10 118.22(17) .
C12 C11 H11 120.9 .
C10 C11 H11 120.9 .
N2 C12 C11 123.31(17) .
N2 C12 H12 118.3 .
C11 C12 H12 118.3 .
C14 C13 C18 119.15(17) .
C14 C13 P1 120.70(14) .
C18 C13 P1 120.08(14) .
C15 C14 C13 120.00(19) .
C15 C14 H14 120.0 .
C13 C14 H14 120.0 .
C14 C15 C16 120.3(2) .
C14 C15 H15 119.9 .
C16 C15 H15 119.9 .
C17 C16 C15 120.13(19) .
C17 C16 H16 119.9 .
C15 C16 H16 119.9 .
C16 C17 C18 119.84(19) .
C16 C17 H17 120.1 .
C18 C17 H17 120.1 .
C17 C18 C13 120.59(18) .
C17 C18 H18 119.7 .
C13 C18 H18 119.7 .
Si1 C19 H19A 109.5 .
Si1 C19 H19B 109.5 .
H19A C19 H19B 109.5 .
Si1 C19 H19C 109.5 .
H19A C19 H19C 109.5 .
H19B C19 H19C 109.5 .
Si1 C20 H20A 109.5 .
Si1 C20 H20B 109.5 .
H20A C20 H20B 109.5 .
Si1 C20 H20C 109.5 .
H20A C20 H20C 109.5 .
H20B C20 H20C 109.5 .
Si1 C21 H21A 109.5 .
Si1 C21 H21B 109.5 .
H21A C21 H21B 109.5 .
Si1 C21 H21C 109.5 .
H21A C21 H21C 109.5 .
H21B C21 H21C 109.5 .
Si2 C22 H22A 109.5 .
Si2 C22 H22B 109.5 .
H22A C22 H22B 109.5 .
Si2 C22 H22C 109.5 .
H22A C22 H22C 109.5 .
H22B C22 H22C 109.5 .
Si2 C23 H23A 109.5 .
Si2 C23 H23B 109.5 .
H23A C23 H23B 109.5 .
Si2 C23 H23C 109.5 .
H23A C23 H23C 109.5 .
H23B C23 H23C 109.5 .
Si2 C24 H24A 109.5 .
Si2 C24 H24B 109.5 .
H24A C24 H24B 109.5 .
Si2 C24 H24C 109.5 .
H24A C24 H24C 109.5 .
H24B C24 H24C 109.5 .
Si3 C25 H25A 109.5 .
Si3 C25 H25B 109.5 .
H25A C25 H25B 109.5 .
Si3 C25 H25C 109.5 .
H25A C25 H25C 109.5 .
H25B C25 H25C 109.5 .
Si3 C26 H26A 109.5 .
Si3 C26 H26B 109.5 .
H26A C26 H26B 109.5 .
Si3 C26 H26C 109.5 .
H26A C26 H26C 109.5 .
H26B C26 H26C 109.5 .
Si3 C27 H27A 109.5 .
Si3 C27 H27B 109.5 .
H27A C27 H27B 109.5 .
Si3 C27 H27C 109.5 .
H27A C27 H27C 109.5 .
H27B C27 H27C 109.5 .
Si4 C28 H28A 109.5 .
Si4 C28 H28B 109.5 .
H28A C28 H28B 109.5 .
Si4 C28 H28C 109.5 .
H28A C28 H28C 109.5 .
H28B C28 H28C 109.5 .
Si4 C29 H29A 109.5 .
Si4 C29 H29B 109.5 .
H29A C29 H29B 109.5 .
Si4 C29 H29C 109.5 .
H29A C29 H29C 109.5 .
H29B C29 H29C 109.5 .
Si4 C30 H30A 109.5 .
Si4 C30 H30B 109.5 .
H30A C30 H30B 109.5 .
Si4 C30 H30C 109.5 .
H30A C30 H30C 109.5 .
H30B C30 H30C 109.5 .
C31 O1 C34 109.4(2) .
O1 C31 C32 106.6(2) .
O1 C31 H31A 110.4 .
C32 C31 H31A 110.4 .
O1 C31 H31B 110.4 .
C32 C31 H31B 110.4 .
H31A C31 H31B 108.6 .
C33 C32 C31 101.5(2) .
C33 C32 H32A 111.5 .
C31 C32 H32A 111.5 .
C33 C32 H32B 111.5 .
C31 C32 H32B 111.5 .
H32A C32 H32B 109.3 .
C32 C33 C34 102.7(2) .
C32 C33 H33A 111.2 .
C34 C33 H33A 111.2 .
C32 C33 H33B 111.2 .
C34 C33 H33B 111.2 .
H33A C33 H33B 109.1 .
O1 C34 C33 106.9(2) .
O1 C34 H34A 110.3 .
C33 C34 H34A 110.3 .
O1 C34 H34B 110.3 .
C33 C34 H34B 110.3 .
H34A C34 H34B 108.6 .
C32' C31' H31C 109.5 .
C32' C31' H31D 109.5 .
H31C C31' H31D 109.5 .
C32' C31' H31E 109.5 .
H31C C31' H31E 109.5 .
H31D C31' H31E 109.5 .
C31' C32' C33' 117.4(19) .
C31' C32' H32C 107.9 .
C33' C32' H32C 107.9 .
C31' C32' H32D 107.9 .
C33' C32' H32D 107.9 .
H32C C32' H32D 107.2 .
C33' C33' C32' 101.7(17) 2_576
C33' C33' H33C 111.4 2_576
C32' C33' H33C 111.4 .
C33' C33' H33D 111.4 2_576
C32' C33' H33D 111.4 .
H33C C33' H33D 109.3 .
C31" C32" H32E 105.4 .
C31" C32" H32F 105.3 .
H32E C32" H32F 106.0 .

loop_
_geom_bond_atom_site_label_1
_geom_bond_atom_site_label_2
_geom_bond_distance
_geom_bond_site_symmetry_2
Sn1 N3 2.0975(15) .
Sn1 N2 2.4789(16) .
Sn1 N1 2.5338(16) .
Sn1 P1 2.6456(5) .
Sn2 N4 2.1438(14) .
Sn2 C1 2.4299(18) .
Sn2 C7 2.4451(18) .
Sn2 P1 2.9900(5) .
P1 C7 1.7853(18) .
P1 C1 1.7875(19) .
P1 C13 1.8202(18) .
N1 C6 1.343(2) .
N1 C2 1.350(2) .
N2 C12 1.349(2) .
N2 C8 1.357(2) .
N3 Si1 1.7277(15) .
N3 Si2 1.7383(16) .
N4 Si4 1.7158(15) .
N4 Si3 1.7253(16) .
Si1 C20 1.868(2) .
Si1 C19 1.877(2) .
Si1 C21 1.878(2) .
Si2 C23 1.861(2) .
Si2 C24 1.863(2) .
Si2 C22 1.875(2) .
Si3 C25 1.873(2) .
Si3 C27 1.874(2) .
Si3 C26 1.8798(19) .
Si4 C29 1.871(2) .
Si4 C28 1.875(2) .
Si4 C30 1.8779(19) .
C1 C2 1.473(2) .
C1 H100 0.989(9) .
C2 C3 1.405(3) .
C3 C4 1.377(3) .
C3 H3 0.9500 .
C4 C5 1.390(3) .
C4 H4 0.9500 .
C5 C6 1.373(3) .
C5 H5 0.9500 .
C6 H6 0.9500 .
C7 C8 1.463(2) .
C7 H101 0.993(9) .
C8 C9 1.405(2) .
C9 C10 1.377(3) .
C9 H9 0.9500 .
C10 C11 1.392(3) .
C10 H10 0.9500 .
C11 C12 1.374(3) .
C11 H11 0.9500 .
C12 H12 0.9500 .
C13 C14 1.392(3) .
C13 C18 1.394(3) .
C14 C15 1.387(3) .
C14 H14 0.9500 .
C15 C16 1.388(3) .
C15 H15 0.9500 .
C16 C17 1.377(3) .
C16 H16 0.9500 .
C17 C18 1.388(3) .
C17 H17 0.9500 .
C18 H18 0.9500 .
C19 H19A 0.9800 .
C19 H19B 0.9800 .
C19 H19C 0.9800 .
C20 H20A 0.9800 .
C20 H20B 0.9800 .
C20 H20C 0.9800 .
C21 H21A 0.9800 .
C21 H21B 0.9800 .
C21 H21C 0.9800 .
C22 H22A 0.9800 .
C22 H22B 0.9800 .
C22 H22C 0.9800 .
C23 H23A 0.9800 .
C23 H23B 0.9800 .
C23 H23C 0.9800 .
C24 H24A 0.9800 .
C24 H24B 0.9800 .
C24 H24C 0.9800 .
C25 H25A 0.9800 .
C25 H25B 0.9800 .
C25 H25C 0.9800 .
C26 H26A 0.9800 .
C26 H26B 0.9800 .
C26 H26C 0.9800 .
C27 H27A 0.9800 .
C27 H27B 0.9800 .
C27 H27C 0.9800 .
C28 H28A 0.9800 .
C28 H28B 0.9800 .
C28 H28C 0.9800 .
C29 H29A 0.9800 .
C29 H29B 0.9800 .
C29 H29C 0.9800 .
C30 H30A 0.9800 .
C30 H30B 0.9800 .
C30 H30C 0.9800 .
O1 C31 1.398(4) .
O1 C34 1.423(4) .
C31 C32 1.514(4) .
C31 H31A 0.9900 .
C31 H31B 0.9900 .
C32 C33 1.505(4) .
C32 H32A 0.9900 .
C32 H32B 0.9900 .
C33 C34 1.536(5) .
C33 H33A 0.9900 .
C33 H33B 0.9900 .
C34 H34A 0.9900 .
C34 H34B 0.9900 .
C31' C32' 1.447(18) .
C31' H31C 0.9800 .
C31' H31D 0.9800 .
C31' H31E 0.9800 .
C32' C33' 1.527(17) .
C32' H32C 0.9900 .
C32' H32D 0.9900 .
C33' C33' 1.463(16) 2_576
C33' H33C 0.9900 .
C33' H33D 0.9900 .
C31" C32" 1.46(2) .
C31" H31F 0.9801 .
C31" H31G 0.9801 .
C31" H31H 0.9801 .
C32" H32E 0.9900 .
C32" H32F 0.9900 .

loop_
_geom_torsion_atom_site_label_1
_geom_torsion_atom_site_label_2
_geom_torsion_atom_site_label_3
_geom_torsion_atom_site_label_4
_geom_torsion
_geom_torsion_site_symmetry_4
N3 Sn1 P1 C7 130.94(7) .
N2 Sn1 P1 C7 39.83(7) .
N1 Sn1 P1 C7 -139.58(7) .
N3 Sn1 P1 C1 -124.15(7) .
N2 Sn1 P1 C1 144.74(7) .
N1 Sn1 P1 C1 -34.67(7) .
N3 Sn1 P1 C13 6.07(10) .
N2 Sn1 P1 C13 -85.04(10) .
N1 Sn1 P1 C13 95.55(10) .
N3 Sn1 P1 Sn2 -175.62(5) .
N2 Sn1 P1 Sn2 93.27(4) .
N1 Sn1 P1 Sn2 -86.14(4) .
N4 Sn2 P1 C7 -65.83(8) .
C1 Sn2 P1 C7 -152.27(10) .
N4 Sn2 P1 C1 86.44(8) .
C7 Sn2 P1 C1 152.27(10) .
N4 Sn2 P1 C13 11.46(11) .
C1 Sn2 P1 C13 -74.99(12) .
C7 Sn2 P1 C13 77.29(12) .
N4 Sn2 P1 Sn1 -166.68(4) .
C1 Sn2 P1 Sn1 106.87(7) .
C7 Sn2 P1 Sn1 -100.85(7) .
N3 Sn1 N1 C6 -50.02(14) .
N2 Sn1 N1 C6 -161.61(12) .
P1 Sn1 N1 C6 -160.70(14) .
N3 Sn1 N1 C2 141.49(12) .
N2 Sn1 N1 C2 29.90(16) .
P1 Sn1 N1 C2 30.81(11) .
N3 Sn1 N2 C12 52.35(15) .
N1 Sn1 N2 C12 163.55(13) .
P1 Sn1 N2 C12 162.64(15) .
N3 Sn1 N2 C8 -149.48(12) .
N1 Sn1 N2 C8 -38.29(15) .
P1 Sn1 N2 C8 -39.19(11) .
N2 Sn1 N3 Si1 -110.70(8) .
N1 Sn1 N3 Si1 104.78(8) .
P1 Sn1 N3 Si1 176.47(6) .
N2 Sn1 N3 Si2 71.79(10) .
N1 Sn1 N3 Si2 -72.73(9) .
P1 Sn1 N3 Si2 -1.04(10) .
C1 Sn2 N4 Si4 -20.67(11) .
C7 Sn2 N4 Si4 -91.23(10) .
P1 Sn2 N4 Si4 -58.23(10) .
C1 Sn2 N4 Si3 154.74(8) .
C7 Sn2 N4 Si3 84.18(8) .
P1 Sn2 N4 Si3 117.18(7) .
Si2 N3 Si1 C20 -64.88(14) .
Sn1 N3 Si1 C20 117.70(10) .
Si2 N3 Si1 C19 175.71(11) .
Sn1 N3 Si1 C19 -1.71(12) .
Si2 N3 Si1 C21 58.30(14) .
Sn1 N3 Si1 C21 -119.12(10) .
Si1 N3 Si2 C23 -117.80(12) .
Sn1 N3 Si2 C23 59.47(12) .
Si1 N3 Si2 C24 118.77(12) .
Sn1 N3 Si2 C24 -63.96(12) .
Si1 N3 Si2 C22 -0.02(15) .
Sn1 N3 Si2 C22 177.25(10) .
Si4 N4 Si3 C25 57.13(13) .
Sn2 N4 Si3 C25 -118.28(9) .
Si4 N4 Si3 C27 -65.79(13) .
Sn2 N4 Si3 C27 118.80(10) .
Si4 N4 Si3 C26 175.90(10) .
Sn2 N4 Si3 C26 0.49(11) .
Si3 N4 Si4 C29 137.53(11) .
Sn2 N4 Si4 C29 -47.55(12) .
Si3 N4 Si4 C28 -99.26(12) .
Sn2 N4 Si4 C28 75.65(12) .
Si3 N4 Si4 C30 18.94(14) .
Sn2 N4 Si4 C30 -166.15(9) .
C7 P1 C1 C2 141.14(13) .
C13 P1 C1 C2 -99.90(14) .
Sn1 P1 C1 C2 47.69(13) .
Sn2 P1 C1 C2 117.99(15) .
C7 P1 C1 Sn2 23.14(8) .
C13 P1 C1 Sn2 142.10(7) .
Sn1 P1 C1 Sn2 -70.30(4) .
N4 Sn2 C1 C2 138.56(12) .
C7 Sn2 C1 C2 -135.09(14) .
P1 Sn2 C1 C2 -117.99(15) .
N4 Sn2 C1 P1 -103.44(7) .
C7 Sn2 C1 P1 -17.09(6) .
C6 N1 C2 C3 -1.0(3) .
Sn1 N1 C2 C3 167.80(13) .
C6 N1 C2 C1 179.81(16) .
Sn1 N1 C2 C1 -11.3(2) .
P1 C1 C2 N1 -28.6(2) .
Sn2 C1 C2 N1 73.28(18) .
P1 C1 C2 C3 152.26(14) .
Sn2 C1 C2 C3 -105.86(17) .
N1 C2 C3 C4 0.2(3) .
C1 C2 C3 C4 179.33(17) .
C2 C3 C4 C5 0.7(3) .
C3 C4 C5 C6 -0.7(3) .
C2 N1 C6 C5 1.0(3) .
Sn1 N1 C6 C5 -167.15(14) .
C4 C5 C6 N1 -0.2(3) .
C1 P1 C7 C8 -147.56(13) .
C13 P1 C7 C8 94.01(14) .
Sn1 P1 C7 C8 -50.63(13) .
Sn2 P1 C7 C8 -124.56(15) .
C1 P1 C7 Sn2 -23.00(8) .
C13 P1 C7 Sn2 -141.43(7) .
Sn1 P1 C7 Sn2 73.93(4) .
N4 Sn2 C7 C8 -120.53(14) .
C1 Sn2 C7 C8 137.05(14) .
P1 Sn2 C7 C8 119.93(16) .
N4 Sn2 C7 P1 119.54(7) .
C1 Sn2 C7 P1 17.12(6) .
C12 N2 C8 C9 1.1(3) .
Sn1 N2 C8 C9 -158.29(13) .
C12 N2 C8 C7 179.92(16) .
Sn1 N2 C8 C7 20.49(19) .
P1 C7 C8 N2 25.6(2) .
Sn2 C7 C8 N2 -79.71(18) .
P1 C7 C8 C9 -155.61(14) .
Sn2 C7 C8 C9 99.04(18) .
N2 C8 C9 C10 0.1(3) .
C7 C8 C9 C10 -178.66(17) .
C8 C9 C10 C11 -1.1(3) .
C9 C10 C11 C12 0.9(3) .
C8 N2 C12 C11 -1.4(3) .
Sn1 N2 C12 C11 155.50(15) .
C10 C11 C12 N2 0.4(3) .
C7 P1 C13 C14 146.29(15) .
C1 P1 C13 C14 31.16(17) .
Sn1 P1 C13 C14 -94.98(16) .
Sn2 P1 C13 C14 87.78(17) .
C7 P1 C13 C18 -36.72(17) .
C1 P1 C13 C18 -151.85(14) .
Sn1 P1 C13 C18 82.01(16) .
Sn2 P1 C13 C18 -95.23(16) .
C18 C13 C14 C15 -0.3(3) .
P1 C13 C14 C15 176.75(16) .
C13 C14 C15 C16 1.1(3) .
C14 C15 C16 C17 -1.1(3) .
C15 C16 C17 C18 0.3(3) .
C16 C17 C18 C13 0.6(3) .
C14 C13 C18 C17 -0.6(3) .
P1 C13 C18 C17 -177.65(15) .
C34 O1 C31 C32 -23.3(3) .
O1 C31 C32 C33 35.3(3) .
C31 C32 C33 C34 -32.5(3) .
C31 O1 C34 C33 1.7(3) .
C32 C33 C34 O1 20.4(3) .
C31' C32' C33' C33' -158(2) 2_576
